data_1575504
loop_
_publ_author_name
'Nalbandyan, Vladimir B.'
'Shukaev, Igor L.'
'Popov, Yuri V.'
'Vasiliev, Alexander N.'
'Vasilchikova, Tatyana M.'

_publ_section_title
;
 Structure and magnetic properties of high-entropy honeycomb-layered
 A<sub>3</sub>Q<sub>2</sub>SbO<sub>6</sub> (A = Li or Na; Q =
 Co<sub>1/5</sub>Ni<sub>1/5</sub>Cu<sub>1/5</sub>Mg<sub>1/5</sub>Zn<sub>1/5</sub>).
;
_journal_issue 36
_journal_name_full 'Dalton transactions (Cambridge, England : 2003)'
_journal_page_first 13738
_journal_page_last 13746
_journal_paper_doi 10.1039/d5dt01771h
_journal_volume 54
_journal_year 2025
_chemical_formula_structural 'Li3 Mg0.4 Co0.4 Ni0.4 Cu0.4 Zn0.4 Sb O6'
_chemical_formula_sum 'Co0.4 Cu0.4 Li3 Mg0.4 Ni0.4 O6 Sb Zn0.4'
_chemical_formula_weight 346.91
_chemical_name_systematic
; 
lithium magnesium cobalt nickel copper zinc antimony(+5) oxide
;
_space_group_IT_number 12
_space_group_name_Hall '-C 2y'
_space_group_name_H-M_alt 'C 1 2/m 1'
_symmetry_cell_setting monoclinic
_symmetry_space_group_name_Hall '-C 2y'
_symmetry_space_group_name_H-M 'C 1 2/m 1'
_audit_creation_date 2024-08-01T17:19
_audit_creation_method 'from EXP file using GSAS2CIF'
_audit_update_record
;
2024-10-10 deposited with the CCDC.	2025-08-15 downloaded from the CCDC.
;
_cell_angle_alpha 90.0
_cell_angle_beta 111.6722(15)
_cell_angle_gamma 90.0
_cell_formula_units_Z 2
_cell_length_a 5.27212(12)
_cell_length_b 8.91503(18)
_cell_length_c 5.24207(11)
_cell_measurement_temperature 298
_cell_volume 228.967(9)
_computing_structure_refinement GSAS
_diffrn_ambient_temperature 298
_diffrn_radiation_polarisn_ratio 0.695
_diffrn_radiation_probe x-ray
_exptl_absorpt_correction_T_max 0.97245
_exptl_absorpt_correction_T_min 0.77621
_exptl_absorpt_process_details
;   GSAS Absorption/surface roughness correction: function number 3
 Surface roughness abs. correction (Suortti)
Terms =     0.65807        0.48870    
Correction is refined.
;
_exptl_crystal_density_diffrn 5.032
_pd_block_id 2024-08-01T17:19|LI3Q2SBO6_ILS_VAR_59|ILS|ARL
_pd_calc_method 'Rietveld Refinement'
_pd_char_colour black
_pd_meas_2theta_range_inc 0.02
_pd_meas_2theta_range_max 100.02
_pd_meas_2theta_range_min 12.0
_pd_meas_number_of_points 4402
_pd_meas_scan_method cont
_pd_phase_name 'from E:/SHUKAEV/SCIENTIA/Struct_Analysis/A3M2SbO6/NaLi_MgCoNiCuZn_'
_pd_prep_cool_rate 400
_pd_prep_pressure 100
_pd_prep_temperature 1273
_pd_proc_2theta_range_inc 0.02
_pd_proc_2theta_range_max 100.02
_pd_proc_2theta_range_min 12.0
_pd_proc_info_datetime 2024-08-01T17:19:31
_pd_proc_ls_background_function
;   GSAS Background function number 1 with 14 terms.
 Shifted Chebyshev function of 1st kind
      1:    454.735     2:   -111.073     3:    30.9285     4:    18.1252    
      5:   -30.8788     6:    26.7823     7:   -20.1537     8:    11.0763    
      9:   -2.18958    10:   -6.07607    11:    10.6737    12:   -9.73008    
     13:    5.78198    14:   0.169618    
;
_pd_proc_ls_peak_cutoff 0.00040
_pd_proc_ls_profile_function
;
 CW Profile function number 3 with  19 terms
 Pseudovoigt profile coefficients as parameterized in
 P. Thompson, D.E. Cox & J.B. Hastings (1987). J. Appl. Cryst.,20,79-83.
 Asymmetry correction of L.W. Finger, D.E. Cox & A. P. Jephcoat (1994).
 J. Appl. Cryst.,27,892-900.
 #1(GU)   =    8.208 #2(GV)   =   18.104 #3(GW)   =    6.645
 #4(GP)   =    0.000 #5(LX)   =    6.579 #6(LY)   =   11.677
 #7(S/L)  =   0.0132 #8(H/L)  =   0.0050
 #9(trns) =    -3.90 #10(shft)=  -0.6202
 #11(stec)=    16.97 #12(ptec)=    -2.32 #13(sfec)=     0.00
 #14(L11) =   -0.309 #15(L22) =   -0.070 #16(L33) =   -0.709
 #17(L12) =    0.004 #18(L13) =   -0.366 #19(L23) =    0.097
 Peak tails are ignored  where the intensity is below 0.0004 times the peak
   Aniso. broadening axis   0.0   0.0   1.0
;
_pd_proc_ls_prof_R_factor 0.0403
_pd_proc_ls_prof_wR_expected 0.0427
_pd_proc_ls_prof_wR_factor 0.0504
_pd_proc_number_of_points 4402
_pd_spec_mount_mode reflection
_refine_ls_goodness_of_fit_all 1.19
_refine_ls_matrix_type full
_refine_ls_number_parameters 56
_refine_ls_number_restraints 0
_refine_ls_R_Fsqd_factor 0.05884
_refine_ls_shift/su_max 0.07
_refine_ls_shift/su_mean 0.01
_reflns_d_resolution_high 1.012
_reflns_d_resolution_low 4.872
_reflns_limit_h_max 5
_reflns_limit_h_min 0
_reflns_limit_k_max 9
_reflns_limit_k_min 0
_reflns_limit_l_max 5
_reflns_limit_l_min -5
_reflns_number_total 258
_publcif_datablock.id {d106ea72-9ffe-4b9c-b76c-ae41a2a4fb7c}

_cod_data_source_file d5dt01771h2.cif
_cod_data_source_block LI3Q2SBO6_ILS_VAR_59_publ
_cod_depositor_comments 'Adding full bibliography for 1575503--1575504.cif.'
_cod_original_cell_volume 228.966(8)
_cod_original_sg_symbol_Hall '_C 2y'
_cod_original_sg_symbol_H-M 'C 2/m'
_cod_original_formula_sum 'Co0.40 Cu0.40 Li3.00 Mg0.40 Ni0.40 O6 Sb Zn0.40'
_cod_database_code 1575504
_gsas_exptl_extinct_corr_t_min 1.00000
_gsas_exptl_extinct_corr_t_max 1.00000
_publcif_funding_html
;
;

loop_
_symmetry_equiv_pos_site_id
_symmetry_equiv_pos_as_xyz
1 +x,+y,+z
2 -x,+y,-z
-1 -x,-y,-z
-2 +x,-y,+z
101 +x+1/2,+y+1/2,+z
102 -x+1/2,+y+1/2,-z
-101 -x+1/2,-y+1/2,-z
-102 +x+1/2,-y+1/2,+z

loop_
_atom_site_aniso_label
_atom_site_aniso_U_11
_atom_site_aniso_U_12
_atom_site_aniso_U_13
_atom_site_aniso_U_22
_atom_site_aniso_U_23
_atom_site_aniso_U_33
Sb1 0.0231(8) 0.0 0.0101(7) 0.0244(9) 0.0 0.0299(9)

loop_
_atom_site_type_symbol
_atom_site_label
_atom_site_fract_x
_atom_site_fract_y
_atom_site_fract_z
_atom_site_occupancy
_atom_site_thermal_displace_type
_atom_site_U_iso_or_equiv
_atom_site_symmetry_multiplicity
Mg M1_Mg 0.0 0.6653(4) 0.0 0.104 Uiso 0.0246(9) 4
Co M1_Co 0.0 0.6653(4) 0.0 0.0849(9) Uiso 0.0246(9) 4
Ni M1_Ni 0.0 0.6653(4) 0.0 0.2 Uiso 0.0246(9) 4
Cu M1_Cu 0.0 0.6653(4) 0.0 0.0849(9) Uiso 0.0246(9) 4
Zn M1_Zn 0.0 0.6653(4) 0.0 0.2 Uiso 0.0246(9) 4
Li M1_Li 0.0 0.6653(4) 0.0 0.3261(17) Uiso 0.0246(9) 4
Sb Sb1 0.0 0.0 0.0 1.0 Uani 0.02573 2
O O1 0.2649(9) 0.3446(6) 0.7611(8) 1.0 Uiso 0.0227(14) 8
O O2 0.2662(13) 0.5 0.2213(13) 1.0 Uiso 0.0236(25) 4
Cu A1_Cu 0.0 0.5 0.5 0.0997(7) Uiso 0.0233(33) 2
Li A1_Li 0.0 0.5 0.5 0.7365(15) Uiso 0.0233(33) 2
Cu A2_Cu 0.5 0.3285(10) 0.5 0.0652(5) Uiso 0.0159(22) 4
Li A2_Li 0.5 0.3285(10) 0.5 0.8056(10) Uiso 0.0159(22) 4
Mg A1_Mg 0.0 0.5 0.5 0.064 Uiso 0.0233(33) 2
Mg A2_Mg 0.5 0.3285(10) 0.5 0.064 Uiso 0.0159(22) 4
Co A1_Co 0.0 0.5 0.5 0.0997(7) Uiso 0.0233(33) 2
Co A2_Co 0.5 0.3285(10) 0.5 0.0652(5) Uiso 0.0159(22) 4

loop_
_atom_type_symbol
_atom_type_number_in_cell
_atom_type_scat_dispersion_real
_atom_type_scat_dispersion_imag
_atom_type_scat_Cromer_Mann_a1
_atom_type_scat_Cromer_Mann_a2
_atom_type_scat_Cromer_Mann_a3
_atom_type_scat_Cromer_Mann_a4
_atom_type_scat_Cromer_Mann_b1
_atom_type_scat_Cromer_Mann_b2
_atom_type_scat_Cromer_Mann_b3
_atom_type_scat_Cromer_Mann_b4
_atom_type_scat_Cromer_Mann_c
_atom_type_scat_source
Mg 0.8 0.000 0.000 5.42040 2.82750 2.17350 79.2611 1.22690 0.38080 2.30730 7.19370 0.85840 International_Tables_Vol_C
Co 0.8 0.000 0.000 12.2841 4.27910 7.34090 0.27840 4.00340 13.5359 2.34880 71.1692 1.01180 International_Tables_Vol_C
Ni 0.8 0.000 0.000 12.8376 3.87850 7.29200 0.25650 4.44380 12.1763 2.38000 66.3421 1.03410 International_Tables_Vol_C
Cu 0.8 0.000 0.000 13.3380 3.58280 7.16760 0.24700 5.61580 11.3966 1.67350 64.8126 1.19100 International_Tables_Vol_C
Zn 0.8 0.000 0.000 14.0743 3.26550 7.03180 0.23330 5.16520 10.3163 2.41000 58.7097 1.30410 International_Tables_Vol_C
Li 6.0 0.000 0.000 1.12820 3.95460 0.75080 1.05240 0.61750 85.3905 0.46530 168.261 0.03770 International_Tables_Vol_C
Sb 2.0 0.000 0.000 19.6418 5.30340 19.0455 0.46070 5.03710 27.9074 2.68270 75.2825 4.59090 International_Tables_Vol_C
O 12.0 0.000 0.000 3.04850 13.2771 2.28680 5.70110 1.54630 0.32390 0.86700 32.9089 0.25080 International_Tables_Vol_C

loop_
_diffrn_radiation_wavelength
_diffrn_radiation_wavelength_wt
_diffrn_radiation_type
_diffrn_radiation_wavelength_id
1.540600 1.000 'Cu K\a' 1
1.544400 0.500 'Cu K\a' 2

loop_
_geom_angle_atom_site_label_1
_geom_angle_atom_site_label_2
_geom_angle_atom_site_label_3
_geom_angle
_geom_angle_site_symmetry_1
_geom_angle_site_symmetry_2
_geom_angle_site_symmetry_3
_geom_angle_publ_flag
O1 M1_Zn O1 175.37(31) -1_566 . -2_564 n
O1 M1_Zn O1 90.63(19) -1_566 . 101_454 n
O1 M1_Zn O1 92.85(20) -1_566 . 102_556 n
O1 M1_Zn O2 95.40(25) -1_566 . 1_555 n
O1 M1_Zn O2 81.28(25) -1_566 . 2_555 n
O1 M1_Zn O1 92.85(20) -2_564 . 101_454 n
O1 M1_Zn O1 90.63(19) -2_564 . 102_556 n
O1 M1_Zn O2 81.28(25) -2_564 . 1_555 n
O1 M1_Zn O2 95.40(25) -2_564 . 2_555 n
O1 M1_Zn O1 82.41(26) 101_454 . 102_556 n
O1 M1_Zn O2 173.36(25) 101_454 . 1_555 n
O1 M1_Zn O2 94.48(16) 101_454 . 2_555 n
O1 M1_Zn O2 94.48(16) 102_556 . 1_555 n
O1 M1_Zn O2 173.36(25) 102_556 . 2_555 n
O2 M1_Zn O2 89.20(25) 1_555 . 2_555 n
O1 Sb1 O1 90.58(26) 101_444 . 102_546 n
O1 Sb1 O1 180.0 101_444 . -101_556 n
O1 Sb1 O1 89.42(26) 101_444 . -102_454 n
O1 Sb1 O2 89.46(19) 101_444 . 101_445 n
O1 Sb1 O2 90.54(19) 101_444 . 102_545 n
O1 Sb1 O1 89.42(26) 102_546 . -101_556 n
O1 Sb1 O1 180.0 102_546 . -102_454 n
O1 Sb1 O2 90.54(19) 102_546 . 101_445 n
O1 Sb1 O2 89.46(19) 102_546 . 102_545 n
O1 Sb1 O1 90.58(26) -101_556 . -102_454 n
O1 Sb1 O2 90.54(19) -101_556 . 101_445 n
O1 Sb1 O2 89.46(19) -101_556 . 102_545 n
O1 Sb1 O2 89.46(19) -102_454 . 101_445 n
O1 Sb1 O2 90.54(19) -102_454 . 102_545 n
O2 Sb1 O2 180.0 101_445 . 102_545 n
M1_Ni O1 Sb1 93.50(16) 101_546 . 101_556 n
M1_Ni O1 A1_Cu 172.88(25) 101_546 . 1_555 n
M1_Ni O1 A2_Li 88.69(26) 101_546 . 1_555 n
M1_Ni O1 A2_Li 86.37(25) 101_546 . -101_556 n
Sb1 O1 A1_Cu 93.55(21) 101_556 . 1_555 n
Sb1 O1 A2_Li 94.34(27) 101_556 . 1_555 n
Sb1 O1 A2_Li 179.09(29) 101_556 . -101_556 n
A1_Cu O1 A2_Li 91.72(24) 1_555 . 1_555 n
A1_Cu O1 A2_Li 86.56(22) 1_555 . -101_556 n
A1_Cu O1 A1_Mg 0.0 1_555 . 1_555 n
A1_Cu O1 A2_Mg 91.72(24) 1_555 . 1_555 n
A1_Cu O1 A2_Mg 86.56(22) 1_555 . -101_556 n
A1_Cu O1 A1_Co 0.0 1_555 . 1_555 n
A1_Li O1 A2_Cu 91.72(24) 1_555 . 1_555 n
A1_Li O1 A2_Li 91.72(24) 1_555 . 1_555 n
A1_Li O1 A2_Li 86.56(22) 1_555 . -101_556 n
M1_Ni O2 M1_Ni 90.80(25) 1_555 . -1_565 n
M1_Ni O2 Sb1 96.41(25) 1_555 . 101_555 n
M1_Ni O2 A2_Li 169.4(4) 1_555 . 1_555 n
M1_Ni O2 A2_Li 88.54(18) 1_555 . -1_666 n
M1_Ni O2 Sb1 96.41(25) -1_565 . 101_555 n
M1_Ni O2 A2_Li 88.54(18) -1_565 . 1_555 n
M1_Ni O2 A2_Li 169.4(4) -1_565 . -1_666 n
Sb1 O2 A2_Li 94.19(24) 101_555 . 1_555 n
Sb1 O2 A2_Li 94.19(24) 101_555 . -1_666 n
A2_Li O2 A2_Li 90.1(4) 1_555 . -1_666 n
O1 A1_Cu O1 96.53(25) 1_555 . 2_556 n
O1 A1_Cu O1 180.0 1_555 . -1_566 n
O1 A1_Cu O1 83.47(25) 1_555 . -2_565 n
O1 A1_Cu O1 83.47(25) 2_556 . -1_566 n
O1 A1_Cu O1 180.0 2_556 . -2_565 n
O1 A1_Cu O1 96.53(25) -1_566 . -2_565 n
O1 A2_Li O1 172.4(5) 1_555 . 2_656 n
O1 A2_Li O1 93.44(23) 1_555 . -101_556 n
O1 A2_Li O1 91.91(24) 1_555 . -102_555 n
O1 A2_Li O2 93.66(31) 1_555 . 1_555 n
O1 A2_Li O2 80.93(28) 1_555 . 2_656 n
O1 A2_Li O1 91.91(24) 2_656 . -101_556 n
O1 A2_Li O1 93.44(23) 2_656 . -102_555 n
O1 A2_Li O2 80.93(28) 2_656 . 1_555 n
O1 A2_Li O2 93.66(31) 2_656 . 2_656 n
O1 A2_Li O1 90.3(4) -101_556 . -102_555 n
O1 A2_Li O2 90.18(15) -101_556 . 1_555 n
O1 A2_Li O2 174.36(25) -101_556 . 2_656 n
O1 A2_Li O2 174.36(25) -102_555 . 1_555 n
O1 A2_Li O2 90.18(15) -102_555 . 2_656 n
O2 A2_Li O2 89.9(4) 1_555 . 2_656 n

loop_
_geom_bond_atom_site_label_1
_geom_bond_atom_site_label_2
_geom_bond_distance
_geom_bond_site_symmetry_1
_geom_bond_site_symmetry_2
_geom_bond_publ_flag
M1_Ni O1 2.195(5) . -1_566 n
M1_Ni O1 2.195(5) . -2_564 n
M1_Ni O1 2.124(5) . 101_454 n
M1_Ni O1 2.124(5) . 102_556 n
M1_Ni O2 2.070(4) . 1_555 n
M1_Ni O2 2.070(4) . 2_555 n
Sb1 O1 1.969(4) . 101_444 n
Sb1 O1 1.969(4) . 102_546 n
Sb1 O1 1.969(4) . -101_446 n
Sb1 O1 1.969(4) . -102_344 n
Sb1 O2 1.980(8) . 101_445 n
Sb1 O2 1.980(8) . 102_545 n
A1_Cu O1 2.081(4) . 1_555 n
A1_Cu O1 2.081(4) . 2_556 n
A1_Cu O1 2.081(4) . -1_566 n
A1_Cu O1 2.081(4) . -2_565 n
A1_Cu O2 2.370(8) . 1_555 n
A1_Cu O2 2.370(8) . 2_556 n
A2_Li O1 2.164(5) . 1_555 n
A2_Li O1 2.164(5) . 2_656 n
A2_Li O1 2.190(7) . -101_446 n
A2_Li O1 2.190(7) . -102_445 n
A2_Li O2 2.159(7) . 1_555 n
A2_Li O2 2.159(7) . 2_656 n

loop_
_publcif_info_exptl_table_extra_item
?

loop_
_publcif_info_exptl_table_header_item
?
